data_4100978
loop_
_publ_author_name
'Peddy Vishweshwar'
'Jennifer A. McMahon'
'Mark Oliveira'
'Matthew L. Peterson'
'Michael J. Zaworotko'

_journal_name_full 'Journal of the American Chemical Society'
_journal_year 2005
_chemical_formula_moiety 'C9 H8 O4'
_chemical_formula_sum 'C9 H8 N0 O4'
_chemical_formula_weight 180.15
_chemical_name_common 'Form-II of Aspirin'
_space_group_IT_number 14
_symmetry_cell_setting monoclinic
_symmetry_space_group_name_Hall '-P 2ybc'
_symmetry_space_group_name_H-M 'P 1 21/c 1'
_cell_angle_alpha 90.00
_cell_angle_beta 111.509(9)
_cell_angle_gamma 90.00
_cell_formula_units_Z 4
_cell_length_a 12.095(7)
_cell_length_b 6.491(4)
_cell_length_c 11.323(6)
_cell_measurement_temperature 100(2)
_cell_volume 827.1(8)
_diffrn_ambient_temperature 100(2)
_exptl_crystal_density_diffrn 1.447
_cod_original_sg_symbol_H-M 'P 21/c'
_cod_database_code 4100978

loop_
_symmetry_equiv_pos_as_xyz
'x, y, z'
'-x, y+1/2, -z+1/2'
'-x, -y, -z'
'x, -y-1/2, z-1/2'

loop_
_atom_site_label
_atom_site_type_symbol
_atom_site_fract_x
_atom_site_fract_y
_atom_site_fract_z
_atom_site_U_iso_or_equiv
_atom_site_adp_type
_atom_site_occupancy
_atom_site_symmetry_multiplicity
_atom_site_calc_flag
_atom_site_refinement_flags
_atom_site_disorder_assembly
_atom_site_disorder_group
O1 O 0.3768(8) 0.1410(16) 0.8883(9) 0.006(3) Uiso 1 1 d . . .
H1 H 0.4169 0.0322 0.8991 0.008 Uiso 1 1 calc R . .
O2 O 0.4895(8) 0.1874(16) 1.0905(9) 0.005(3) Uiso 1 1 d . . .
O3 O 0.2102(8) 0.4195(15) 0.7699(8) 0.000(3) Uiso 1 1 d . . .
O4 O 0.0931(8) 0.2184(15) 0.8366(9) 0.002(3) Uiso 1 1 d . . .
C1 C 0.3474(13) 0.445(3) 0.9920(14) 0.009(4) Uiso 1 1 d . . .
C2 C 0.2510(13) 0.521(2) 0.8878(13) 0.003(4) Uiso 1 1 d . . .
C3 C 0.1997(14) 0.705(3) 0.8916(15) 0.013(4) Uiso 1 1 d . . .
H3 H 0.1408 0.7618 0.8179 0.015 Uiso 1 1 calc R . .
C4 C 0.2369(13) 0.810(3) 1.0089(14) 0.013(4) Uiso 1 1 d . . .
H4 H 0.1953 0.9302 1.0159 0.015 Uiso 1 1 calc R . .
C5 C 0.3295(12) 0.745(2) 1.1119(13) 0.003(4) Uiso 1 1 d . . .
H5 H 0.3575 0.8264 1.1870 0.003 Uiso 1 1 calc R . .
C6 C 0.3826(13) 0.559(2) 1.1056(14) 0.008(4) Uiso 1 1 d . . .
H6 H 0.4439 0.5073 1.1791 0.009 Uiso 1 1 calc R . .
C7 C 0.4100(12) 0.244(2) 0.9939(13) 0.002(4) Uiso 1 1 d . . .
C8 C 0.1306(12) 0.258(2) 0.7574(13) 0.002(4) Uiso 1 1 d . . .
C9 C 0.1018(14) 0.164(3) 0.6273(14) 0.014(4) Uiso 1 1 d . . .
H9A H 0.0523 0.0409 0.6194 0.021 Uiso 1 1 calc R . .
H9B H 0.1756 0.1244 0.6162 0.021 Uiso 1 1 calc R . .
H9C H 0.0587 0.2639 0.5619 0.021 Uiso 1 1 calc R . .

loop_
_geom_bond_atom_site_label_1
_geom_bond_atom_site_label_2
_geom_bond_distance
_geom_bond_site_symmetry_2
_geom_bond_publ_flag
O1 C7 1.299(17) . ?
O2 C7 1.220(16) . ?
O3 C8 1.392(17) . ?
O3 C2 1.404(17) . ?
O4 C8 1.173(16) . ?
C1 C2 1.41(2) . ?
C1 C6 1.41(2) . ?
C1 C7 1.50(2) . ?
C2 C3 1.36(2) . ?
C3 C4 1.41(2) . ?
C4 C5 1.35(2) . ?
C5 C6 1.38(2) . ?
C8 C9 1.51(2) . ?

loop_
_cod_related_entry_id
_cod_related_entry_database
_cod_related_entry_code
1 ChemSpider 2157
